data_4309771
loop_
_publ_author_name
'Hongyu Chen'
'Ranitendranath Tagore'
'Siddhartha Das'
'Christopher Incarvito'
'J. W. Faller'
'Robert H. Crabtree'
'Gary W. Brudvig'

_publ_contact_author_address
;
    Department of Chemistry, Yale University, New Haven, CT 06520-8107 USA
;
_publ_contact_author_email ' Jack.faller@yale.edu '
_publ_contact_author_fax ' (203)-432-6144 '
_publ_contact_author_name ' J. W. Faller'
_publ_contact_author_phone ' (203)-432-3954 '
_publ_section_title
;
General Synthesis of Di-\m-oxo Dimanganese Complexes as Functional Models
for the Oxygen Evolving Complex of Photosystem II
;
_journal_name_full 'Inorganic Chemistry'
_journal_page_first 7661
_journal_page_last 7670
_journal_paper_doi 10.1021/ic0509940
_journal_volume 44
_journal_year 2005
_chemical_formula_sum 'C24 H21 Cl2 Mn N3'
_chemical_formula_weight 477.28
_chemical_name_systematic
; 
 ? 
;
_space_group_IT_number 14
_symmetry_cell_setting monoclinic
_symmetry_space_group_name_Hall '-P 2ybc'
_symmetry_space_group_name_H-M 'P 1 21/c 1'
_atom_sites_solution_hydrogens geom
_atom_sites_solution_primary direct
_atom_sites_solution_secondary difmap
_audit_creation_method SHELXL-97
_cell_angle_alpha 90.00
_cell_angle_beta 97.59(3)
_cell_angle_gamma 90.00
_cell_formula_units_Z 4
_cell_length_a 11.694(2)
_cell_length_b 12.843(3)
_cell_length_c 14.854(3)
_cell_measurement_temperature 173(2)
_cell_volume 2211.3(8)
_computing_cell_refinement Denzo
_computing_data_collection 'Nonius Collect'
_computing_data_reduction Denzo
_computing_molecular_graphics XP
_computing_publication_material XCIF
_computing_structure_refinement 'SHELXL-97 (Sheldrick, 1997)'
_computing_structure_solution 'SHELXS-97 (Sheldrick, 1990)'
_diffrn_ambient_temperature 173(2)
_diffrn_measured_fraction_theta_full 0.994
_diffrn_measured_fraction_theta_max 0.994
_diffrn_measurement_device_type 'Nonius KappaCCD'
_diffrn_measurement_method '\w scans'
_diffrn_radiation_monochromator graphite
_diffrn_radiation_source 'fine-focus sealed tube'
_diffrn_radiation_type MoK\a
_diffrn_radiation_wavelength 0.71073
_diffrn_reflns_av_R_equivalents 0.0440
_diffrn_reflns_av_sigmaI/netI 0.0724
_diffrn_reflns_limit_h_max 15
_diffrn_reflns_limit_h_min -15
_diffrn_reflns_limit_k_max 17
_diffrn_reflns_limit_k_min -17
_diffrn_reflns_limit_l_max 19
_diffrn_reflns_limit_l_min -19
_diffrn_reflns_number 10103
_diffrn_reflns_theta_full 28.26
_diffrn_reflns_theta_max 28.26
_diffrn_reflns_theta_min 2.37
_exptl_absorpt_coefficient_mu 0.855
_exptl_absorpt_correction_T_max 0.9194
_exptl_absorpt_correction_T_min 0.8825
_exptl_absorpt_correction_type none
_exptl_crystal_colour yellow
_exptl_crystal_density_diffrn 1.434
_exptl_crystal_density_method 'not measured'
_exptl_crystal_description block
_exptl_crystal_F_000 980
_exptl_crystal_size_max 0.15
_exptl_crystal_size_mid 0.10
_exptl_crystal_size_min 0.10
_refine_diff_density_max 0.456
_refine_diff_density_min -0.353
_refine_diff_density_rms 0.065
_refine_ls_extinction_method none
_refine_ls_goodness_of_fit_ref 1.017
_refine_ls_hydrogen_treatment mixed
_refine_ls_matrix_type full
_refine_ls_number_parameters 281
_refine_ls_number_reflns 5448
_refine_ls_number_restraints 0
_refine_ls_restrained_S_all 1.017
_refine_ls_R_factor_all 0.0880
_refine_ls_R_factor_gt 0.0462
_refine_ls_shift/su_max 0.019
_refine_ls_shift/su_mean 0.002
_refine_ls_structure_factor_coef Fsqd
_refine_ls_weighting_details 'calc w=1/[\s^2^(Fo^2^)+(0.0570P)^2^+0.0000P] where P=(Fo^2^+2Fc^2^)/3'
_refine_ls_weighting_scheme calc
_refine_ls_wR_factor_gt 0.1059
_refine_ls_wR_factor_ref 0.1160
_reflns_number_gt 3465
_reflns_number_total 5448
_reflns_threshold_expression >2sigma(I)
_cod_data_source_file ic0509940si20050617_103114.cif
_cod_data_source_block hc03
_cod_depositor_comments
;
The following automatic conversions were performed:
'_symmetry_cell_setting' value 'Monoclinic' changed to 'monoclinic'
according to '/home/saulius/struct/CIF-dictionaries/cif_core.dic'
dictionary named 'cif_core.dic' version 2.4.1 from 2010-06-29.

Automatic conversion script
Id: cif_fix_enum 1527 2010-12-29 10:47:43Z saulius 
;
_cod_original_cell_volume 2211.2(8)
_cod_database_code 4309771

loop_
_symmetry_equiv_pos_as_xyz
'x, y, z'
'-x, y+1/2, -z+1/2'
'-x, -y, -z'
'x, -y-1/2, z-1/2'

loop_
_atom_site_label
_atom_site_type_symbol
_atom_site_fract_x
_atom_site_fract_y
_atom_site_fract_z
_atom_site_U_iso_or_equiv
_atom_site_adp_type
_atom_site_occupancy
_atom_site_symmetry_multiplicity
_atom_site_calc_flag
_atom_site_refinement_flags
_atom_site_disorder_assembly
_atom_site_disorder_group
Mn1 Mn 0.76710(3) 0.45448(3) 0.12753(2) 0.02860(13) Uani 1 1 d . . .
Cl1 Cl 0.66548(6) 0.37195(5) 0.23440(4) 0.0456(2) Uani 1 1 d . A .
Cl2 Cl 0.9320(7) 0.5363(5) 0.2057(7) 0.0562(13) Uani 0.63(6) 1 d P A 1
Cl2' Cl 0.9362(8) 0.5420(8) 0.171(4) 0.077(6) Uani 0.37(6) 1 d P A 2
N1 N 0.83447(17) 0.31096(14) 0.06200(13) 0.0307(5) Uani 1 1 d . A .
N2 N 0.72036(16) 0.46634(14) -0.02139(13) 0.0268(4) Uani 1 1 d . A .
N3 N 0.64687(17) 0.59105(15) 0.09783(13) 0.0308(5) Uani 1 1 d . A .
C1 C 0.8782(2) 0.22673(18) 0.10806(17) 0.0346(6) Uani 1 1 d . . .
H1A H 0.8848 0.2275 0.1725 0.042 Uiso 1 1 calc R A .
C2 C 0.9137(2) 0.13952(19) 0.06584(19) 0.0379(6) Uani 1 1 d . A .
H2A H 0.9433 0.0810 0.1005 0.045 Uiso 1 1 calc R . .
C3 C 0.9057(2) 0.13832(19) -0.02677(19) 0.0403(7) Uani 1 1 d . . .
H3A H 0.9294 0.0787 -0.0573 0.048 Uiso 1 1 calc R A .
C4 C 0.8628(2) 0.22482(19) -0.07582(17) 0.0360(6) Uani 1 1 d . A .
H4A H 0.8575 0.2255 -0.1402 0.043 Uiso 1 1 calc R . .
C5 C 0.8277(2) 0.31003(17) -0.02976(15) 0.0275(5) Uani 1 1 d . . .
C6 C 0.7732(2) 0.40366(17) -0.07580(15) 0.0270(5) Uani 1 1 d . A .
C7 C 0.7750(2) 0.42750(17) -0.16674(15) 0.0277(5) Uani 1 1 d . . .
H7A H 0.8147 0.3834 -0.2035 0.033 Uiso 1 1 calc R A .
C8 C 0.7187(2) 0.51569(17) -0.20399(15) 0.0268(5) Uani 1 1 d . A .
C9 C 0.6585(2) 0.57598(18) -0.14762(16) 0.0283(5) Uani 1 1 d . . .
H9A H 0.6151 0.6346 -0.1716 0.034 Uiso 1 1 calc R A .
C10 C 0.6622(2) 0.55030(16) -0.05713(16) 0.0257(5) Uani 1 1 d . A .
C11 C 0.6075(2) 0.61180(17) 0.01030(15) 0.0259(5) Uani 1 1 d . . .
C12 C 0.5218(2) 0.68440(17) -0.01417(17) 0.0312(5) Uani 1 1 d . A .
H12A H 0.4938 0.6962 -0.0763 0.037 Uiso 1 1 calc R . .
C13 C 0.4773(2) 0.73971(19) 0.05353(17) 0.0353(6) Uani 1 1 d . . .
H13A H 0.4184 0.7901 0.0384 0.042 Uiso 1 1 calc R A .
C14 C 0.5194(2) 0.7207(2) 0.14274(17) 0.0387(6) Uani 1 1 d . A .
H14A H 0.4912 0.7584 0.1902 0.046 Uiso 1 1 calc R . .
C15 C 0.6033(2) 0.64580(19) 0.16200(17) 0.0376(6) Uani 1 1 d . . .
H15A H 0.6316 0.6323 0.2238 0.045 Uiso 1 1 calc R A .
C16 C 0.7241(2) 0.54650(16) -0.30021(15) 0.0265(5) Uani 1 1 d . . .
C17 C 0.6562(2) 0.49375(18) -0.37050(16) 0.0299(5) Uani 1 1 d . A .
C18 C 0.6652(2) 0.52076(18) -0.45946(16) 0.0329(6) Uani 1 1 d . . .
H18A H 0.6197 0.4845 -0.5072 0.039 Uiso 1 1 calc R A .
C19 C 0.7389(2) 0.59936(19) -0.48131(16) 0.0334(6) Uani 1 1 d . A .
C20 C 0.8034(2) 0.65208(18) -0.41078(16) 0.0337(6) Uani 1 1 d . . .
H20A H 0.8530 0.7068 -0.4244 0.040 Uiso 1 1 calc R A .
C21 C 0.7973(2) 0.62662(17) -0.31988(16) 0.0300(5) Uani 1 1 d . A .
C22 C 0.5735(2) 0.4102(2) -0.34913(18) 0.0422(7) Uani 1 1 d . . .
H22A H 0.5329 0.3821 -0.4059 0.063 Uiso 1 1 calc R A .
H22B H 0.5174 0.4399 -0.3128 0.063 Uiso 1 1 calc R . .
H22C H 0.6164 0.3542 -0.3149 0.063 Uiso 1 1 calc R . .
C23 C 0.7480(3) 0.6260(2) -0.57905(17) 0.0459(7) Uani 1 1 d . . .
H23A H 0.8037 0.6827 -0.5813 0.069 Uiso 1 1 calc R A .
H23B H 0.6724 0.6481 -0.6094 0.069 Uiso 1 1 calc R . .
H23C H 0.7740 0.5647 -0.6099 0.069 Uiso 1 1 calc R . .
C24 C 0.8727(2) 0.6844(2) -0.24600(17) 0.0414(7) Uani 1 1 d . . .
H24A H 0.8589 0.6577 -0.1866 0.062 Uiso 1 1 calc R A .
H24B H 0.8542 0.7588 -0.2499 0.062 Uiso 1 1 calc R . .
H24C H 0.9539 0.6742 -0.2535 0.062 Uiso 1 1 calc R . .

loop_
_atom_site_aniso_label
_atom_site_aniso_U_11
_atom_site_aniso_U_22
_atom_site_aniso_U_33
_atom_site_aniso_U_23
_atom_site_aniso_U_13
_atom_site_aniso_U_12
Mn1 0.0325(2) 0.0284(2) 0.0254(2) 0.00255(15) 0.00586(16) 0.00031(16)
Cl1 0.0557(4) 0.0476(4) 0.0361(4) 0.0092(3) 0.0160(3) -0.0076(3)
Cl2 0.0357(13) 0.0531(14) 0.076(4) -0.0256(14) -0.0054(13) 0.0002(9)
Cl2' 0.0330(17) 0.0428(19) 0.154(18) -0.027(5) 0.008(4) -0.0060(13)
N1 0.0363(12) 0.0250(10) 0.0311(11) 0.0035(9) 0.0058(9) 0.0010(9)
N2 0.0294(11) 0.0260(10) 0.0258(11) 0.0015(8) 0.0071(8) 0.0037(8)
N3 0.0349(12) 0.0341(11) 0.0258(11) 0.0002(9) 0.0124(9) 0.0053(9)
C1 0.0358(14) 0.0319(13) 0.0355(14) 0.0093(11) 0.0028(11) -0.0005(11)
C2 0.0347(15) 0.0261(13) 0.0528(18) 0.0092(12) 0.0056(13) 0.0024(11)
C3 0.0420(16) 0.0269(13) 0.0532(18) -0.0005(12) 0.0102(13) 0.0072(12)
C4 0.0413(15) 0.0347(14) 0.0331(14) -0.0001(11) 0.0087(12) 0.0066(12)
C5 0.0286(13) 0.0269(12) 0.0277(13) 0.0042(10) 0.0060(10) 0.0015(10)
C6 0.0294(13) 0.0249(12) 0.0274(13) -0.0019(10) 0.0069(10) 0.0034(10)
C7 0.0325(14) 0.0247(12) 0.0271(13) -0.0002(10) 0.0085(11) 0.0028(10)
C8 0.0286(13) 0.0276(12) 0.0249(13) -0.0010(10) 0.0058(10) -0.0021(10)
C9 0.0302(13) 0.0265(12) 0.0283(13) 0.0016(10) 0.0044(10) 0.0037(10)
C10 0.0256(12) 0.0243(11) 0.0279(12) 0.0003(10) 0.0064(10) -0.0002(10)
C11 0.0274(12) 0.0259(12) 0.0258(12) -0.0002(10) 0.0085(10) -0.0015(10)
C12 0.0337(14) 0.0272(12) 0.0337(14) 0.0017(10) 0.0084(11) 0.0030(11)
C13 0.0353(14) 0.0306(13) 0.0422(16) -0.0006(11) 0.0134(12) 0.0049(12)
C14 0.0424(16) 0.0379(15) 0.0394(16) -0.0060(12) 0.0186(12) 0.0006(12)
C15 0.0484(16) 0.0405(15) 0.0258(13) -0.0005(11) 0.0119(12) 0.0088(13)
C16 0.0317(13) 0.0247(11) 0.0243(12) 0.0003(10) 0.0075(10) 0.0040(10)
C17 0.0346(14) 0.0256(12) 0.0296(14) 0.0022(10) 0.0048(11) 0.0031(11)
C18 0.0402(15) 0.0340(13) 0.0239(13) -0.0016(10) 0.0020(11) 0.0043(11)
C19 0.0358(14) 0.0392(14) 0.0271(13) 0.0062(11) 0.0112(11) 0.0100(12)
C20 0.0343(14) 0.0314(13) 0.0373(15) 0.0087(11) 0.0113(12) 0.0041(11)
C21 0.0315(13) 0.0273(12) 0.0325(14) 0.0032(10) 0.0087(11) 0.0038(11)
C22 0.0507(17) 0.0423(15) 0.0323(15) 0.0031(12) 0.0004(13) -0.0126(13)
C23 0.0482(17) 0.0597(18) 0.0317(15) 0.0127(13) 0.0125(13) 0.0065(14)
C24 0.0485(17) 0.0386(15) 0.0375(15) 0.0000(12) 0.0077(13) -0.0104(13)

loop_
_atom_type_symbol
_atom_type_description
_atom_type_scat_dispersion_real
_atom_type_scat_dispersion_imag
_atom_type_scat_source
C C 0.0033 0.0016 'International Tables Vol C Tables 4.2.6.8 and 6.1.1.4'
H H 0.0000 0.0000 'International Tables Vol C Tables 4.2.6.8 and 6.1.1.4'
N N 0.0061 0.0033 'International Tables Vol C Tables 4.2.6.8 and 6.1.1.4'
Cl Cl 0.1484 0.1585 'International Tables Vol C Tables 4.2.6.8 and 6.1.1.4'
Mn Mn 0.3368 0.7283 'International Tables Vol C Tables 4.2.6.8 and 6.1.1.4'

loop_
_geom_angle_atom_site_label_1
_geom_angle_atom_site_label_2
_geom_angle_atom_site_label_3
_geom_angle
_geom_angle_site_symmetry_1
_geom_angle_site_symmetry_3
_geom_angle_publ_flag
N2 Mn1 N3 71.67(7) . . ?
N2 Mn1 N1 71.43(7) . . ?
N3 Mn1 N1 142.12(7) . . ?
N2 Mn1 Cl2' 109.7(15) . . ?
N3 Mn1 Cl2' 99.6(4) . . ?
N1 Mn1 Cl2' 100.5(6) . . ?
N2 Mn1 Cl1 128.64(6) . . ?
N3 Mn1 Cl1 97.17(6) . . ?
N1 Mn1 Cl1 99.08(5) . . ?
Cl2' Mn1 Cl1 121.7(15) . . ?
N2 Mn1 Cl2 122.6(3) . . ?
N3 Mn1 Cl2 101.39(16) . . ?
N1 Mn1 Cl2 105.35(19) . . ?
Cl2' Mn1 Cl2 13.0(12) . . ?
Cl1 Mn1 Cl2 108.7(3) . . ?
C1 N1 C5 118.2(2) . . ?
C1 N1 Mn1 124.37(16) . . ?
C5 N1 Mn1 117.41(14) . . ?
C10 N2 C6 119.32(19) . . ?
C10 N2 Mn1 119.65(14) . . ?
C6 N2 Mn1 119.11(15) . . ?
C15 N3 C11 118.0(2) . . ?
C15 N3 Mn1 123.76(16) . . ?
C11 N3 Mn1 117.87(14) . . ?
N1 C1 C2 122.7(2) . . ?
C3 C2 C1 119.0(2) . . ?
C2 C3 C4 119.5(2) . . ?
C5 C4 C3 119.0(2) . . ?
N1 C5 C4 121.6(2) . . ?
N1 C5 C6 114.88(19) . . ?
C4 C5 C6 123.4(2) . . ?
N2 C6 C7 121.3(2) . . ?
N2 C6 C5 114.24(19) . . ?
C7 C6 C5 124.5(2) . . ?
C8 C7 C6 120.0(2) . . ?
C7 C8 C9 117.6(2) . . ?
C7 C8 C16 121.4(2) . . ?
C9 C8 C16 121.0(2) . . ?
C10 C9 C8 119.9(2) . . ?
N2 C10 C9 121.7(2) . . ?
N2 C10 C11 113.59(19) . . ?
C9 C10 C11 124.7(2) . . ?
N3 C11 C12 122.1(2) . . ?
N3 C11 C10 115.01(19) . . ?
C12 C11 C10 122.9(2) . . ?
C11 C12 C13 118.9(2) . . ?
C14 C13 C12 119.2(2) . . ?
C13 C14 C15 118.7(2) . . ?
N3 C15 C14 123.2(2) . . ?
C21 C16 C17 120.3(2) . . ?
C21 C16 C8 120.1(2) . . ?
C17 C16 C8 119.6(2) . . ?
C18 C17 C16 118.9(2) . . ?
C18 C17 C22 120.8(2) . . ?
C16 C17 C22 120.3(2) . . ?
C17 C18 C19 122.1(2) . . ?
C20 C19 C18 118.0(2) . . ?
C20 C19 C23 121.1(2) . . ?
C18 C19 C23 120.9(2) . . ?
C19 C20 C21 121.6(2) . . ?
C16 C21 C20 119.1(2) . . ?
C16 C21 C24 121.8(2) . . ?
C20 C21 C24 119.1(2) . . ?

loop_
_geom_bond_atom_site_label_1
_geom_bond_atom_site_label_2
_geom_bond_distance
_geom_bond_site_symmetry_2
_geom_bond_publ_flag
Mn1 N2 2.2127(19) . ?
Mn1 N3 2.255(2) . ?
Mn1 N1 2.2733(19) . ?
Mn1 Cl2' 2.292(13) . ?
Mn1 Cl1 2.3565(9) . ?
Mn1 Cl2 2.362(6) . ?
N1 C1 1.344(3) . ?
N1 C5 1.355(3) . ?
N2 C10 1.346(3) . ?
N2 C6 1.347(3) . ?
N3 C15 1.338(3) . ?
N3 C11 1.347(3) . ?
C1 C2 1.374(3) . ?
C2 C3 1.367(4) . ?
C3 C4 1.386(3) . ?
C4 C5 1.381(3) . ?
C5 C6 1.485(3) . ?
C6 C7 1.388(3) . ?
C7 C8 1.388(3) . ?
C8 C9 1.397(3) . ?
C8 C16 1.492(3) . ?
C9 C10 1.379(3) . ?
C10 C11 1.485(3) . ?
C11 C12 1.382(3) . ?
C12 C13 1.388(3) . ?
C13 C14 1.373(3) . ?
C14 C15 1.377(3) . ?
C16 C21 1.393(3) . ?
C16 C17 1.401(3) . ?
C17 C18 1.384(3) . ?
C17 C22 1.506(3) . ?
C18 C19 1.393(3) . ?
C19 C20 1.384(3) . ?
C19 C23 1.509(3) . ?
C20 C21 1.400(3) . ?
C21 C24 1.509(3) . ?
